data_2018297
loop_
_publ_author_name
'Tutughamiarso, Maya'
'Egert, Ernst'

_publ_section_title
;
 Cocrystals of 6-propyl-2-thiouracil: N---H&#x00B7;&#x00B7;&#x00B7;O
 <i>versus</i> N---H&#x00B7;&#x00B7;&#x00B7;S hydrogen bonds
;
_journal_coeditor_code SK3414
_journal_issue 11
_journal_name_full 'Acta Crystallographica Section C'
_journal_page_first o439
_journal_page_last o445
_journal_paper_doi 10.1107/S0108270111037991
_journal_volume 67
_journal_year 2011
_chemical_formula_iupac 'C4 H5 N3, 2C7 H10 N2 O S'
_chemical_formula_moiety 'C4 H5 N3, 2(C7 H10 N2 O S)'
_chemical_formula_sum 'C18 H25 N7 O2 S2'
_chemical_formula_weight 435.57
_chemical_name_common
;
2-aminopyrimidine--6-propyl-2-thiouracil (1/2)
;
_chemical_name_systematic
;
2-aminopyrimidine
bis(6-propyl-2-sulfanylidene-1,2,3,4-tetrahydropyrimidin-4-one)
;
_space_group_IT_number 14
_symmetry_cell_setting monoclinic
_symmetry_space_group_name_Hall '-P 2ybc'
_symmetry_space_group_name_H-M 'P 1 21/c 1'
_atom_sites_solution_hydrogens geom
_atom_sites_solution_primary direct
_atom_sites_solution_secondary difmap
_audit_creation_method SHELXL-97
_cell_angle_alpha 90.00
_cell_angle_beta 99.179(5)
_cell_angle_gamma 90.00
_cell_formula_units_Z 4
_cell_length_a 7.6094(5)
_cell_length_b 12.9888(6)
_cell_length_c 20.8838(14)
_cell_measurement_reflns_used 18641
_cell_measurement_temperature 173(2)
_cell_measurement_theta_max 25.84
_cell_measurement_theta_min 3.47
_cell_volume 2037.7(2)
_computing_cell_refinement 'X-AREA (Stoe & Cie, 2001)'
_computing_data_collection 'X-AREA (Stoe & Cie, 2001)'
_computing_data_reduction 'X-AREA (Stoe & Cie, 2001)'
_computing_molecular_graphics 'Mercury (Macrae <i>et al.</i>, 2008) and XP (Sheldrick, 2008);'
_computing_publication_material 'publCIF (Westrip, 2010)'
_computing_structure_refinement 'SHELXL97 (Sheldrick, 2008)'
_computing_structure_solution 'SHELXS97 (Sheldrick, 2008)'
_diffrn_ambient_temperature 173(2)
_diffrn_measured_fraction_theta_full 0.991
_diffrn_measured_fraction_theta_max 0.991
_diffrn_measurement_device_type 'Stoe IPDS II two-circle'
_diffrn_measurement_method \w
_diffrn_radiation_monochromator graphite
_diffrn_radiation_source 'fine-focus sealed tube'
_diffrn_radiation_type MoK\a
_diffrn_radiation_wavelength 0.71073
_diffrn_reflns_av_R_equivalents 0.0937
_diffrn_reflns_av_sigmaI/netI 0.0414
_diffrn_reflns_limit_h_max 9
_diffrn_reflns_limit_h_min -9
_diffrn_reflns_limit_k_max 14
_diffrn_reflns_limit_k_min -15
_diffrn_reflns_limit_l_max 25
_diffrn_reflns_limit_l_min -25
_diffrn_reflns_number 25516
_diffrn_reflns_theta_full 25.64
_diffrn_reflns_theta_max 25.64
_diffrn_reflns_theta_min 3.41
_diffrn_standards_number 0
_exptl_absorpt_coefficient_mu 0.292
_exptl_absorpt_correction_T_max 0.9575
_exptl_absorpt_correction_T_min 0.8442
_exptl_absorpt_correction_type multi-scan
_exptl_absorpt_process_details '(MULABS; Spek, 2009; Blessing, 1995)'
_exptl_crystal_colour colourless
_exptl_crystal_density_diffrn 1.420
_exptl_crystal_density_method 'not measured'
_exptl_crystal_description block
_exptl_crystal_F_000 920
_exptl_crystal_size_max 0.60
_exptl_crystal_size_mid 0.20
_exptl_crystal_size_min 0.15
_refine_diff_density_max 0.295
_refine_diff_density_min -0.285
_refine_ls_extinction_coef 0.0028(6)
_refine_ls_extinction_expression Fc^*^=kFc[1+0.001xFc^2^\l^3^/sin(2\q)]^-1/4^
_refine_ls_extinction_method 'SHELXL97 (Sheldrick, 2008)'
_refine_ls_goodness_of_fit_ref 1.054
_refine_ls_hydrogen_treatment mixed
_refine_ls_matrix_type full
_refine_ls_number_parameters 289
_refine_ls_number_reflns 3819
_refine_ls_number_restraints 0
_refine_ls_restrained_S_all 1.054
_refine_ls_R_factor_all 0.0470
_refine_ls_R_factor_gt 0.0366
_refine_ls_shift/su_max 0.001
_refine_ls_shift/su_mean 0.000
_refine_ls_structure_factor_coef Fsqd
_refine_ls_weighting_details 'calc w=1/[\s^2^(Fo^2^)+(0.0617P)^2^+0.2289P] where P=(Fo^2^+2Fc^2^)/3'
_refine_ls_weighting_scheme calc
_refine_ls_wR_factor_gt 0.0983
_refine_ls_wR_factor_ref 0.1047
_reflns_number_gt 3163
_reflns_number_total 3819
_reflns_threshold_expression I>2\s(I)
_cod_data_source_file sk3414.cif
_cod_data_source_block I
_cod_original_sg_symbol_H-M 'P 21/c'
_cod_database_code 2018297
_cod_database_fobs_code 2018297

loop_
_symmetry_equiv_pos_as_xyz
'x, y, z'
'-x, y+1/2, -z+1/2'
'-x, -y, -z'
'x, -y-1/2, z-1/2'

loop_
_atom_site_type_symbol
_atom_site_label
_atom_site_fract_x
_atom_site_fract_y
_atom_site_fract_z
_atom_site_U_iso_or_equiv
_atom_site_adp_type
_atom_site_calc_flag
_atom_site_refinement_flags
_atom_site_occupancy
_atom_site_symmetry_multiplicity
N N1 0.70342(19) 0.49488(12) 0.54717(7) 0.0197(3) Uani d . 1 1
C C2 0.7299(2) 0.44500(14) 0.49259(8) 0.0188(4) Uani d . 1 1
N N3 0.7939(2) 0.48800(12) 0.44186(7) 0.0207(3) Uani d . 1 1
C C4 0.8376(3) 0.58776(14) 0.44800(9) 0.0238(4) Uani d . 1 1
H H4 0.8828 0.6205 0.4134 0.029 Uiso calc R 1 1
C C5 0.8201(3) 0.64541(14) 0.50220(9) 0.0249(4) Uani d . 1 1
H H5 0.8550 0.7156 0.5061 0.030 Uiso calc R 1 1
C C6 0.7484(2) 0.59469(14) 0.55068(9) 0.0216(4) Uani d . 1 1
H H6 0.7305 0.6326 0.5880 0.026 Uiso calc R 1 1
N N21 0.6877(2) 0.34417(13) 0.48783(9) 0.0280(4) Uani d . 1 1
H H211 0.664(3) 0.3122(19) 0.5234(11) 0.038(6) Uiso d . 1 1
H H212 0.721(3) 0.3089(19) 0.4568(12) 0.036(6) Uiso d . 1 1
N N1A 0.9954(2) 0.29340(12) 0.25432(7) 0.0181(3) Uani d . 1 1
H H1A 1.009(3) 0.2326(18) 0.2442(11) 0.029(6) Uiso d . 1 1
C C2A 0.9322(2) 0.31518(13) 0.31017(8) 0.0179(4) Uani d . 1 1
N N3A 0.9080(2) 0.41733(11) 0.32194(7) 0.0184(3) Uani d . 1 1
H H3A 0.873(3) 0.4340(17) 0.3584(11) 0.028(6) Uiso d . 1 1
C C4A 0.9442(2) 0.49830(13) 0.28190(8) 0.0187(4) Uani d . 1 1
C C5A 1.0058(2) 0.46774(14) 0.22268(9) 0.0215(4) Uani d . 1 1
H H5A 1.0278 0.5185 0.1922 0.026 Uiso calc R 1 1
C C6A 1.0321(2) 0.36715(14) 0.21066(8) 0.0195(4) Uani d . 1 1
S S2A 0.88847(6) 0.22183(4) 0.36131(2) 0.02233(15) Uani d . 1 1
O O4A 0.92311(18) 0.58839(9) 0.29822(6) 0.0246(3) Uani d . 1 1
C C7A 1.1080(3) 0.32542(15) 0.15363(10) 0.0293(5) Uani d . 1 1
H H7A1 1.0447 0.2607 0.1395 0.035 Uiso calc R 1 1
H H7A2 1.2344 0.3076 0.1685 0.035 Uiso calc R 1 1
C C8A 1.0986(3) 0.39622(15) 0.09466(9) 0.0256(4) Uani d . 1 1
H H8A1 1.1863 0.3728 0.0675 0.031 Uiso calc R 1 1
H H8A2 1.1314 0.4670 0.1096 0.031 Uiso calc R 1 1
C C9A 0.9153(3) 0.3977(2) 0.05403(12) 0.0458(6) Uani d . 1 1
H H9A1 0.8825 0.3278 0.0389 0.069 Uiso calc R 1 1
H H9A2 0.9160 0.4431 0.0166 0.069 Uiso calc R 1 1
H H9A3 0.8286 0.4232 0.0803 0.069 Uiso calc R 1 1
N N1B 0.4997(2) 0.31722(12) 0.74197(7) 0.0176(3) Uani d . 1 1
H H1B 0.485(3) 0.2579(18) 0.7530(11) 0.029(6) Uiso d . 1 1
C C2B 0.5533(2) 0.33663(13) 0.68388(8) 0.0182(4) Uani d . 1 1
N N3B 0.57733(19) 0.43775(11) 0.67011(7) 0.0184(3) Uani d . 1 1
H H3B 0.611(3) 0.4512(17) 0.6328(11) 0.028(6) Uiso d . 1 1
C C4B 0.5526(2) 0.52082(13) 0.71078(9) 0.0195(4) Uani d . 1 1
C C5B 0.4991(2) 0.49254(14) 0.77175(9) 0.0211(4) Uani d . 1 1
H H5B 0.4822 0.5446 0.8021 0.025 Uiso calc R 1 1
C C6B 0.4729(2) 0.39260(13) 0.78597(8) 0.0183(4) Uani d . 1 1
S S2B 0.58686(7) 0.24071(4) 0.63318(2) 0.02457(15) Uani d . 1 1
O O4B 0.57692(18) 0.61003(10) 0.69342(6) 0.0265(3) Uani d . 1 1
C C7B 0.4101(3) 0.35478(14) 0.84640(9) 0.0212(4) Uani d . 1 1
H H7B1 0.4551 0.2839 0.8555 0.025 Uiso calc R 1 1
H H7B2 0.2784 0.3515 0.8383 0.025 Uiso calc R 1 1
C C8B 0.4680(3) 0.42045(16) 0.90602(9) 0.0304(5) Uani d . 1 1
H H8B1 0.4281 0.4923 0.8969 0.036 Uiso calc R 1 1
H H8B2 0.5995 0.4205 0.9165 0.036 Uiso calc R 1 1
C C9B 0.3900(3) 0.37976(16) 0.96403(9) 0.0349(5) Uani d . 1 1
H H9B1 0.2597 0.3825 0.9544 0.052 Uiso calc R 1 1
H H9B2 0.4318 0.4223 1.0022 0.052 Uiso calc R 1 1
H H9B3 0.4283 0.3084 0.9728 0.052 Uiso calc R 1 1

loop_
_atom_site_aniso_label
_atom_site_aniso_U_11
_atom_site_aniso_U_22
_atom_site_aniso_U_33
_atom_site_aniso_U_12
_atom_site_aniso_U_13
_atom_site_aniso_U_23
N1 0.0235(8) 0.0186(8) 0.0184(7) 0.0016(6) 0.0079(6) 0.0003(6)
C2 0.0204(9) 0.0180(9) 0.0186(9) 0.0015(7) 0.0051(7) 0.0016(7)
N3 0.0280(8) 0.0180(8) 0.0181(8) 0.0016(6) 0.0095(6) 0.0010(6)
C4 0.0314(10) 0.0196(10) 0.0231(9) 0.0012(8) 0.0131(8) 0.0035(7)
C5 0.0324(10) 0.0153(9) 0.0293(10) -0.0009(8) 0.0118(8) -0.0008(7)
C6 0.0253(9) 0.0200(9) 0.0207(9) 0.0023(7) 0.0075(7) -0.0026(7)
N21 0.0447(10) 0.0177(8) 0.0260(9) -0.0049(7) 0.0194(8) -0.0022(7)
N1A 0.0262(8) 0.0116(8) 0.0178(8) 0.0017(6) 0.0072(6) -0.0010(6)
C2A 0.0206(8) 0.0159(9) 0.0176(8) -0.0019(7) 0.0045(7) -0.0018(7)
N3A 0.0275(8) 0.0141(8) 0.0156(7) 0.0013(6) 0.0093(6) -0.0016(6)
C4A 0.0228(9) 0.0161(9) 0.0180(9) 0.0004(7) 0.0051(7) 0.0006(7)
C5A 0.0289(9) 0.0161(9) 0.0215(9) 0.0017(7) 0.0098(7) 0.0033(7)
C6A 0.0233(9) 0.0178(9) 0.0185(9) 0.0013(7) 0.0069(7) 0.0009(7)
S2A 0.0343(3) 0.0145(3) 0.0206(3) -0.00223(17) 0.01194(19) 0.00127(16)
O4A 0.0404(8) 0.0132(6) 0.0227(7) 0.0006(5) 0.0125(6) -0.0023(5)
C7A 0.0451(12) 0.0204(10) 0.0268(10) 0.0089(9) 0.0192(9) 0.0031(8)
C8A 0.0359(11) 0.0211(10) 0.0237(10) -0.0023(8) 0.0171(8) -0.0004(8)
C9A 0.0465(14) 0.0547(16) 0.0368(13) -0.0054(11) 0.0086(10) 0.0132(11)
N1B 0.0265(8) 0.0125(8) 0.0151(7) -0.0004(6) 0.0069(6) 0.0001(6)
C2B 0.0204(8) 0.0164(9) 0.0182(9) 0.0012(7) 0.0045(7) 0.0008(7)
N3B 0.0276(8) 0.0153(8) 0.0139(8) -0.0003(6) 0.0080(6) 0.0008(6)
C4B 0.0230(9) 0.0155(9) 0.0201(9) -0.0015(7) 0.0043(7) -0.0004(7)
C5B 0.0308(10) 0.0146(9) 0.0193(9) -0.0010(7) 0.0085(7) -0.0025(7)
C6B 0.0215(9) 0.0160(9) 0.0177(9) -0.0006(7) 0.0041(7) -0.0010(7)
S2B 0.0412(3) 0.0152(3) 0.0209(3) 0.00032(19) 0.0160(2) -0.00253(17)
O4B 0.0431(8) 0.0145(7) 0.0239(7) -0.0021(6) 0.0119(6) 0.0023(5)
C7B 0.0308(10) 0.0162(9) 0.0186(9) -0.0035(7) 0.0101(7) -0.0013(7)
C8B 0.0490(12) 0.0244(11) 0.0214(10) -0.0128(9) 0.0163(9) -0.0048(8)
C9B 0.0616(14) 0.0259(11) 0.0217(10) -0.0126(10) 0.0202(10) -0.0052(8)

loop_
_atom_type_symbol
_atom_type_description
_atom_type_scat_dispersion_real
_atom_type_scat_dispersion_imag
_atom_type_scat_source
C C 0.0033 0.0016 'International Tables Vol C Tables 4.2.6.8 and 6.1.1.4'
H H 0.0000 0.0000 'International Tables Vol C Tables 4.2.6.8 and 6.1.1.4'
N N 0.0061 0.0033 'International Tables Vol C Tables 4.2.6.8 and 6.1.1.4'
O O 0.0106 0.0060 'International Tables Vol C Tables 4.2.6.8 and 6.1.1.4'
S S 0.1246 0.1234 'International Tables Vol C Tables 4.2.6.8 and 6.1.1.4'

loop_
_geom_angle_atom_site_label_1
_geom_angle_atom_site_label_2
_geom_angle_atom_site_label_3
_geom_angle
C6 N1 C2 115.98(15)
N21 C2 N1 117.45(15)
N21 C2 N3 117.00(16)
N1 C2 N3 125.54(17)
C4 N3 C2 116.03(15)
N3 C4 C5 123.26(17)
N3 C4 H4 118.4
C5 C4 H4 118.4
C4 C5 C6 116.12(17)
C4 C5 H5 121.9
C6 C5 H5 121.9
N1 C6 C5 123.03(17)
N1 C6 H6 118.5
C5 C6 H6 118.5
C2 N21 H211 117.9(15)
C2 N21 H212 118.3(16)
H211 N21 H212 120(2)
C2A N1A C6A 123.91(15)
C2A N1A H1A 119.5(15)
C6A N1A H1A 116.5(15)
N3A C2A N1A 115.60(15)
N3A C2A S2A 122.62(13)
N1A C2A S2A 121.78(13)
C2A N3A C4A 125.28(15)
C2A N3A H3A 117.8(15)
C4A N3A H3A 116.9(15)
O4A C4A N3A 120.03(15)
O4A C4A C5A 124.72(16)
N3A C4A C5A 115.25(15)
C6A C5A C4A 120.14(16)
C6A C5A H5A 119.9
C4A C5A H5A 119.9
C5A C6A N1A 119.76(16)
C5A C6A C7A 125.60(17)
N1A C6A C7A 114.58(15)
C6A C7A C8A 116.50(16)
C6A C7A H7A1 108.2
C8A C7A H7A1 108.2
C6A C7A H7A2 108.2
C8A C7A H7A2 108.2
H7A1 C7A H7A2 107.3
C7A C8A C9A 112.32(17)
C7A C8A H8A1 109.1
C9A C8A H8A1 109.1
C7A C8A H8A2 109.1
C9A C8A H8A2 109.1
H8A1 C8A H8A2 107.9
C8A C9A H9A1 109.5
C8A C9A H9A2 109.5
H9A1 C9A H9A2 109.5
C8A C9A H9A3 109.5
H9A1 C9A H9A3 109.5
H9A2 C9A H9A3 109.5
C2B N1B C6B 123.92(15)
C2B N1B H1B 120.0(16)
C6B N1B H1B 116.0(16)
N1B C2B N3B 115.80(15)
N1B C2B S2B 121.36(13)
N3B C2B S2B 122.85(13)
C2B N3B C4B 125.26(15)
C2B N3B H3B 116.6(15)
C4B N3B H3B 118.2(15)
O4B C4B N3B 120.12(16)
O4B C4B C5B 124.95(16)
N3B C4B C5B 114.93(15)
C6B C5B C4B 120.62(16)
C6B C5B H5B 119.7
C4B C5B H5B 119.7
C5B C6B N1B 119.46(16)
C5B C6B C7B 125.16(16)
N1B C6B C7B 115.35(15)
C6B C7B C8B 114.62(15)
C6B C7B H7B1 108.6
C8B C7B H7B1 108.6
C6B C7B H7B2 108.6
C8B C7B H7B2 108.6
H7B1 C7B H7B2 107.6
C7B C8B C9B 111.01(16)
C7B C8B H8B1 109.4
C9B C8B H8B1 109.4
C7B C8B H8B2 109.4
C9B C8B H8B2 109.4
H8B1 C8B H8B2 108.0
C8B C9B H9B1 109.5
C8B C9B H9B2 109.5
H9B1 C9B H9B2 109.5
C8B C9B H9B3 109.5
H9B1 C9B H9B3 109.5
H9B2 C9B H9B3 109.5

loop_
_geom_bond_atom_site_label_1
_geom_bond_atom_site_label_2
_geom_bond_distance
N1 C6 1.340(2)
N1 C2 1.354(2)
C2 N21 1.348(2)
C2 N3 1.355(2)
N3 C4 1.339(2)
C4 C5 1.381(3)
C4 H4 0.9500
C5 C6 1.390(3)
C5 H5 0.9500
C6 H6 0.9500
N21 H211 0.89(2)
N21 H212 0.87(2)
N1A C2A 1.361(2)
N1A C6A 1.381(2)
N1A H1A 0.83(2)
C2A N3A 1.367(2)
C2A S2A 1.6836(18)
N3A C4A 1.398(2)
N3A H3A 0.87(2)
C4A O4A 1.236(2)
C4A C5A 1.446(2)
C5A C6A 1.351(2)
C5A H5A 0.9500
C6A C7A 1.505(2)
C7A C8A 1.529(3)
C7A H7A1 0.9900
C7A H7A2 0.9900
C8A C9A 1.513(3)
C8A H8A1 0.9900
C8A H8A2 0.9900
C9A H9A1 0.9800
C9A H9A2 0.9800
C9A H9A3 0.9800
N1B C2B 1.364(2)
N1B C6B 1.380(2)
N1B H1B 0.82(2)
C2B N3B 1.363(2)
C2B S2B 1.6807(17)
N3B C4B 1.404(2)
N3B H3B 0.88(2)
C4B O4B 1.237(2)
C4B C5B 1.445(2)
C5B C6B 1.353(2)
C5B H5B 0.9500
C6B C7B 1.502(2)
C7B C8B 1.516(3)
C7B H7B1 0.9900
C7B H7B2 0.9900
C8B C9B 1.526(2)
C8B H8B1 0.9900
C8B H8B2 0.9900
C9B H9B1 0.9800
C9B H9B2 0.9800
C9B H9B3 0.9800

loop_
_geom_hbond_atom_site_label_D
_geom_hbond_atom_site_label_H
_geom_hbond_atom_site_label_A
_geom_hbond_site_symmetry_A
_geom_hbond_distance_DH
_geom_hbond_distance_HA
_geom_hbond_distance_DA
_geom_hbond_angle_DHA
N21 H211 S2B . 0.89(2) 2.63(2) 3.5145(17) 173(2)
N21 H212 S2A . 0.87(2) 2.77(2) 3.6234(18) 168(2)
N1A H1A O4A 2_745 0.83(2) 2.17(2) 2.983(2) 167(2)
N3A H3A N3 . 0.87(2) 2.06(2) 2.926(2) 174(2)
N1B H1B O4B 2_646 0.82(2) 2.31(2) 3.107(2) 166(2)
N3B H3B N1 . 0.88(2) 2.10(2) 2.975(2) 175(2)

loop_
_geom_torsion_atom_site_label_1
_geom_torsion_atom_site_label_2
_geom_torsion_atom_site_label_3
_geom_torsion_atom_site_label_4
_geom_torsion
_geom_torsion_publ_flag
C6 N1 C2 N21 179.34(16) ?
C6 N1 C2 N3 -1.3(3) ?
N21 C2 N3 C4 -179.01(17) ?
N1 C2 N3 C4 1.6(3) ?
C2 N3 C4 C5 0.1(3) ?
N3 C4 C5 C6 -1.8(3) ?
C2 N1 C6 C5 -0.7(3) ?
C4 C5 C6 N1 2.2(3) ?
C6A N1A C2A N3A -0.9(3) ?
C6A N1A C2A S2A 179.54(13) ?
N1A C2A N3A C4A -0.5(3) ?
S2A C2A N3A C4A 179.04(14) ?
C2A N3A C4A O4A -177.58(16) ?
C2A N3A C4A C5A 2.3(3) ?
O4A C4A C5A C6A 177.03(18) ?
N3A C4A C5A C6A -2.9(3) ?
C4A C5A C6A N1A 1.7(3) ?
C4A C5A C6A C7A -175.31(17) ?
C2A N1A C6A C5A 0.3(3) ?
C2A N1A C6A C7A 177.62(17) ?
C5A C6A C7A C8A -20.7(3) ?
N1A C6A C7A C8A 162.10(17) y
C6A C7A C8A C9A -78.4(2) y
C6B N1B C2B N3B -1.1(3) ?
C6B N1B C2B S2B 178.90(13) ?
N1B C2B N3B C4B 0.5(3) ?
S2B C2B N3B C4B -179.49(14) ?
C2B N3B C4B O4B -179.51(17) ?
C2B N3B C4B C5B 0.6(2) ?
O4B C4B C5B C6B 178.89(18) ?
N3B C4B C5B C6B -1.2(3) ?
C4B C5B C6B N1B 0.7(3) ?
C4B C5B C6B C7B -177.31(16) ?
C2B N1B C6B C5B 0.5(3) ?
C2B N1B C6B C7B 178.74(16) ?
C5B C6B C7B C8B -31.6(3) ?
N1B C6B C7B C8B 150.28(17) y
C6B C7B C8B C9B 176.90(17) y

loop_
_cod_related_entry_id
_cod_related_entry_database
_cod_related_entry_code
1 ChemSpider 30654340
